data_3000173
loop_
_publ_author_name
'Owczarzak, A. Kubicki, M.'

_journal_name_full 'To be published'
_chemical_formula_sum 'C15 H21 N O5'
_chemical_name_common ' MPBxHBA'
_chemical_name_systematic 'Complex of N-methyl piperidine betaine with p-hydroxybenzoic acid'
_symmetry_space_group_name_Hall '-P 1'
_symmetry_space_group_name_H-M 'P -1'
_cell_angle_alpha 109.277(2)
_cell_angle_beta 95.580(2)
_cell_angle_gamma 99.312(2)
_cell_length_a 6.05110(10)
_cell_length_b 10.5600(2)
_cell_length_c 11.9819(2)
_cell_measurement_temperature 100(1)
_cell_volume 703.80(2)
_diffrn_ambient_temperature 100(1)
_diffrn_radiation_type MoK\a
_diffrn_radiation_wavelength 0.71073
_refine_ls_goodness_of_fit_ref 1.264
_refine_ls_R_factor_all 0.0375
_refine_ls_R_factor_gt 0.0268
_refine_ls_wR_factor_gt 0.0561
_refine_ls_wR_factor_ref 0.0592
_cod_database_code 3000173
_cod_hold_until_date 2018-07-08

loop_
_atom_site_label
_atom_site_fract_x
_atom_site_fract_y
_atom_site_fract_z
? ? ? ?
